data_4121985
loop_
_publ_author_name
'Kumarasamy, Elango'
'Raghunathan, Ramya'
'Jockusch, Steffen'
'Ugrinov, Angel'
'Sivaguru, J.'

_publ_section_title
;
 Tailoring atropisomeric maleimides for stereospecific [2 + 2]
 photocycloaddition-photochemical and photophysical investigations leading
 to visible-light photocatalysis.
;
_journal_issue 24
_journal_name_full 'Journal of the American Chemical Society'
_journal_page_first 8729
_journal_page_last 8737
_journal_paper_doi 10.1021/ja5034638
_journal_volume 136
_journal_year 2014
_chemical_formula_moiety 'C16 H17 N O3'
_chemical_formula_sum 'C16 H17 N O3'
_chemical_formula_weight 271.30
_chemical_name_systematic
;
 ?
;
_space_group_crystal_system orthorhombic
_space_group_IT_number 19
_space_group_name_Hall 'P 2ac 2ab'
_space_group_name_H-M_alt 'P 21 21 21'
_symmetry_space_group_name_Hall 'P 2ac 2ab'
_symmetry_space_group_name_H-M 'P 21 21 21'
_atom_sites_solution_hydrogens geom
_atom_sites_solution_primary direct
_audit_creation_date 2013-11-22
_audit_creation_method
;
Olex2 1.2
(compiled 2013.11.15 svn.r2839 for OlexSys, GUI svn.r4715)
;
_cell_angle_alpha 90
_cell_angle_beta 90
_cell_angle_gamma 90
_cell_formula_units_Z 4
_cell_length_a 10.4007(7)
_cell_length_b 10.8621(7)
_cell_length_c 11.9388(8)
_cell_measurement_reflns_used 3369
_cell_measurement_temperature 100
_cell_measurement_theta_max 66.35
_cell_measurement_theta_min 5.51
_cell_volume 1348.77(15)
_computing_molecular_graphics 'Olex2 (Dolomanov et al., 2009)'
_computing_publication_material 'Olex2 (Dolomanov et al., 2009)'
_computing_structure_refinement 'ShelXL (Sheldrick, 2008)'
_computing_structure_solution 'ShelXS (Sheldrick, 2008)'
_diffrn_ambient_temperature 100
_diffrn_measured_fraction_theta_full 0.977
_diffrn_measured_fraction_theta_max 0.997
_diffrn_measurement_device_type 'Bruker APEX-II CCD'
_diffrn_measurement_method '\f and \w scans'
_diffrn_radiation_type CuK\a
_diffrn_radiation_wavelength 1.54178
_diffrn_reflns_av_R_equivalents 0.0398
_diffrn_reflns_av_unetI/netI 0.0485
_diffrn_reflns_Laue_measured_fraction_full 0.977
_diffrn_reflns_Laue_measured_fraction_max 0.997
_diffrn_reflns_limit_h_max 11
_diffrn_reflns_limit_h_min -12
_diffrn_reflns_limit_k_max 12
_diffrn_reflns_limit_k_min -12
_diffrn_reflns_limit_l_max 14
_diffrn_reflns_limit_l_min -13
_diffrn_reflns_number 6310
_diffrn_reflns_point_group_measured_fraction_full 0.974
_diffrn_reflns_point_group_measured_fraction_max 0.995
_diffrn_reflns_theta_full 67.679
_diffrn_reflns_theta_max 66.569
_diffrn_reflns_theta_min 5.506
_diffrn_standards_number 0
_exptl_absorpt_coefficient_mu 0.752
_exptl_absorpt_correction_T_max 0.7528
_exptl_absorpt_correction_T_min 0.6266
_exptl_absorpt_correction_type multi-scan
_exptl_absorpt_process_details
;
SADABS-2012/1 (Bruker,2012) was used for absorption correction.
wR2(int) was 0.0921 before and 0.0611 after correction.
The Ratio of minimum to maximum transmission is 0.8324.
The \l/2 correction factor is 0.0015.
;
_exptl_crystal_colour 'clear colourless'
_exptl_crystal_colour_lustre clear
_exptl_crystal_colour_primary colourless
_exptl_crystal_density_diffrn 1.336
_exptl_crystal_description irregular
_exptl_crystal_F_000 576
_exptl_crystal_size_max 0.19
_exptl_crystal_size_mid 0.15
_exptl_crystal_size_min 0.07
_refine_diff_density_max 0.471
_refine_diff_density_min -0.285
_refine_diff_density_rms 0.067
_refine_ls_abs_structure_details
;
 Flack x determined using 855 quotients [(I+)-(I-)]/[(I+)+(I-)]
 (Parsons and Flack (2004), Acta Cryst. A60, s61).
;
_refine_ls_abs_structure_Flack -0.3(3)
_refine_ls_extinction_method none
_refine_ls_goodness_of_fit_ref 1.060
_refine_ls_hydrogen_treatment mixed
_refine_ls_matrix_type full
_refine_ls_number_parameters 184
_refine_ls_number_reflns 2369
_refine_ls_number_restraints 0
_refine_ls_restrained_S_all 1.060
_refine_ls_R_factor_all 0.0716
_refine_ls_R_factor_gt 0.0680
_refine_ls_shift/su_max 0.001
_refine_ls_shift/su_mean 0.000
_refine_ls_structure_factor_coef Fsqd
_refine_ls_weighting_details 'w=1/[\s^2^(Fo^2^)+(0.1263P)^2^+0.9955P] where P=(Fo^2^+2Fc^2^)/3'
_refine_ls_weighting_scheme calc
_refine_ls_wR_factor_gt 0.1980
_refine_ls_wR_factor_ref 0.2027
_reflns_Friedel_coverage 0.717
_reflns_Friedel_fraction_full 0.971
_reflns_Friedel_fraction_max 0.993
_reflns_number_gt 2204
_reflns_number_total 2369
_reflns_threshold_expression 'I > 2\s(I)'
_cod_data_source_file ja5034638_si_002.cif
_cod_data_source_block 1S5R6S7R-2d
_cod_depositor_comments 'Adding full bibliography for 4121977--4121989.cif.'
_cod_database_code 4121985
_shelxl_version_number 2013-4
_shelx_space_group_comment
;
The symmetry employed for this shelxl refinement is uniquely defined
by the following loop, which should always be used as a source of
symmetry information in preference to the above space-group names.
They are only intended as comments.
;
_shelx_estimated_absorpt_t_max 0.949
_shelx_estimated_absorpt_t_min 0.870
_olex2_refinement_description
;
1. Fixed Uiso
 At 1.2 times of:
  All C(H) groups, All C(H,H) groups
 At 1.5 times of:
  All C(H,H,H) groups
2.a Ternary CH refined with riding coordinates:
 C5(H5), C6(H6), C7(H7)
2.b Secondary CH2 refined with riding coordinates:
 C8(H8A,H8B)
2.c Aromatic/amide H refined with riding coordinates:
 C13(H13), C11(H11), C12(H12)
2.d Idealised Me refined as rotating group:
 C16(H16A,H16B,H16C), C20(H20A,H20B,H20C), C19(H19A,H19B,H19C)
;

loop_
_space_group_symop_operation_xyz
'x, y, z'
'-x+1/2, -y, z+1/2'
'x+1/2, -y+1/2, -z'
'-x, y+1/2, -z+1/2'

loop_
_atom_site_label
_atom_site_type_symbol
_atom_site_fract_x
_atom_site_fract_y
_atom_site_fract_z
_atom_site_U_iso_or_equiv
_atom_site_adp_type
_atom_site_occupancy
_atom_site_site_symmetry_order
_atom_site_calc_flag
_atom_site_refinement_flags_posn
O17 O -0.1404(4) -0.6478(3) -0.3803(3) 0.0454(9) Uani 1 1 d .
O18 O 0.1290(3) -0.4978(3) -0.6526(3) 0.0439(9) Uani 1 1 d .
O9 O -0.1652(4) -0.4371(4) -0.6336(3) 0.0472(9) Uani 1 1 d .
N3 N 0.0007(4) -0.5488(4) -0.5002(3) 0.0329(9) Uani 1 1 d .
C14 C 0.0111(4) -0.3654(4) -0.3743(4) 0.0323(10) Uani 1 1 d .
C1 C -0.0992(5) -0.7276(5) -0.5674(4) 0.0386(11) Uani 1 1 d .
C13 C -0.0387(5) -0.2498(5) -0.3515(5) 0.0415(12) Uani 1 1 d .
H13 H -0.0084 -0.2061 -0.2899 0.050 Uiso 1 1 calc R
C4 C 0.0560(4) -0.5691(5) -0.6069(4) 0.0357(11) Uani 1 1 d .
C16 C 0.1080(5) -0.4251(5) -0.2985(4) 0.0379(11) Uani 1 1 d .
H16A H 0.1487 -0.3634 -0.2532 0.057 Uiso 1 1 calc GR
H16B H 0.1717 -0.4665 -0.3428 0.057 Uiso 1 1 calc GR
H16C H 0.0655 -0.4837 -0.2510 0.057 Uiso 1 1 calc GR
C15 C -0.0359(4) -0.4256(5) -0.4678(4) 0.0321(10) Uani 1 1 d .
C2 C -0.0842(5) -0.6428(5) -0.4691(4) 0.0356(11) Uani 1 1 d .
C11 C -0.1778(5) -0.2602(6) -0.5109(5) 0.0485(14) Uani 1 1 d .
H11 H -0.2407 -0.2250 -0.5559 0.058 Uiso 1 1 calc R
C12 C -0.1326(6) -0.1983(5) -0.4189(5) 0.0472(14) Uani 1 1 d .
H12 H -0.1654 -0.1209 -0.4017 0.057 Uiso 1 1 calc R
C5 C 0.0066(5) -0.6916(5) -0.6522(4) 0.0387(12) Uani 1 1 d .
H5 H 0.0723 -0.7544 -0.6666 0.046 Uiso 1 1 calc R
C10 C -0.1291(5) -0.3757(5) -0.5364(4) 0.0410(12) Uani 1 1 d .
C8 C -0.2558(5) -0.5400(6) -0.6241(5) 0.0490(14) Uani 1 1 d .
H8A H -0.3273 -0.5247 -0.6744 0.059 Uiso 1 1 calc R
H8B H -0.2899 -0.5408 -0.5484 0.059 Uiso 1 1 calc R
C6 C -0.2013(5) -0.6680(6) -0.6499(4) 0.0433(13) Uani 1 1 d .
H6 H -0.2713 -0.7262 -0.6647 0.052 Uiso 1 1 calc R
C20 C -0.0895(7) -0.5835(7) -0.8357(5) 0.0590(16) Uani 1 1 d .
H20A H -0.0638 -0.5056 -0.8050 0.088 Uiso 1 1 calc GR
H20B H -0.1722 -0.5753 -0.8706 0.088 Uiso 1 1 calc GR
H20C H -0.0276 -0.6097 -0.8904 0.088 Uiso 1 1 calc GR
C19 C -0.1226(6) -0.8619(5) -0.5384(5) 0.0486(14) Uani 1 1 d .
H19A H -0.0487 -0.8945 -0.5005 0.073 Uiso 1 1 calc GR
H19B H -0.1375 -0.9078 -0.6059 0.073 Uiso 1 1 calc GR
H19C H -0.1965 -0.8683 -0.4905 0.073 Uiso 1 1 calc GR
C7 C -0.0971(6) -0.6770(6) -0.7438(5) 0.0466(13) Uani 1 1 d .
H7 H -0.1074 -0.7576 -0.7796 0.056 Uiso 1 1 calc R

loop_
_atom_site_aniso_label
_atom_site_aniso_U_11
_atom_site_aniso_U_22
_atom_site_aniso_U_33
_atom_site_aniso_U_23
_atom_site_aniso_U_13
_atom_site_aniso_U_12
O17 0.053(2) 0.047(2) 0.0360(19) -0.0018(16) 0.0066(17) -0.0075(18)
O18 0.0346(18) 0.048(2) 0.049(2) -0.0018(17) 0.0065(16) -0.0040(16)
O9 0.0426(19) 0.057(2) 0.042(2) -0.0007(18) -0.0103(16) -0.0005(18)
N3 0.0266(19) 0.036(2) 0.036(2) -0.0032(17) -0.0036(16) -0.0015(16)
C14 0.030(2) 0.036(2) 0.031(2) -0.001(2) -0.0007(19) 0.000(2)
C1 0.033(2) 0.043(3) 0.039(3) -0.007(2) -0.001(2) -0.006(2)
C13 0.044(3) 0.040(3) 0.041(3) -0.004(2) 0.003(2) -0.002(2)
C4 0.026(2) 0.041(2) 0.039(3) 0.004(2) 0.000(2) 0.000(2)
C16 0.037(3) 0.046(3) 0.031(2) 0.005(2) -0.007(2) -0.002(2)
C15 0.028(2) 0.038(2) 0.030(2) 0.0013(19) 0.0007(18) 0.001(2)
C2 0.035(3) 0.038(3) 0.034(3) 0.000(2) -0.002(2) -0.002(2)
C11 0.035(3) 0.054(3) 0.056(3) 0.002(3) -0.007(2) 0.013(3)
C12 0.045(3) 0.038(3) 0.059(3) -0.003(2) 0.005(3) 0.012(2)
C5 0.035(2) 0.047(3) 0.034(3) -0.003(2) 0.001(2) -0.001(2)
C10 0.032(3) 0.049(3) 0.042(3) 0.000(2) -0.006(2) -0.001(2)
C8 0.033(2) 0.070(4) 0.045(3) -0.005(3) -0.008(2) -0.003(3)
C6 0.035(3) 0.059(3) 0.036(3) -0.009(2) -0.007(2) -0.004(2)
C20 0.069(4) 0.065(4) 0.043(3) 0.000(3) -0.001(3) 0.004(3)
C19 0.052(3) 0.044(3) 0.050(3) -0.001(2) 0.002(3) -0.009(3)
C7 0.050(3) 0.056(3) 0.035(3) 0.002(2) -0.003(2) -0.006(3)

loop_
_atom_type_symbol
_atom_type_description
_atom_type_scat_dispersion_real
_atom_type_scat_dispersion_imag
_atom_type_scat_source
C C 0.0181 0.0091 'International Tables Vol C Tables 4.2.6.8 and 6.1.1.4'
H H 0.0000 0.0000 'International Tables Vol C Tables 4.2.6.8 and 6.1.1.4'
N N 0.0311 0.0180 'International Tables Vol C Tables 4.2.6.8 and 6.1.1.4'
O O 0.0492 0.0322 'International Tables Vol C Tables 4.2.6.8 and 6.1.1.4'

loop_
_geom_angle_atom_site_label_1
_geom_angle_atom_site_label_2
_geom_angle_atom_site_label_3
_geom_angle
C10 O9 C8 118.3(4)
C4 N3 C15 119.5(4)
C2 N3 C4 112.5(4)
C2 N3 C15 116.0(4)
C13 C14 C16 121.6(5)
C15 C14 C13 117.1(5)
C15 C14 C16 121.3(4)
C2 C1 C5 106.5(4)
C2 C1 C6 107.8(4)
C2 C1 C19 115.4(5)
C5 C1 C6 88.1(4)
C19 C1 C5 120.4(5)
C19 C1 C6 115.2(5)
C14 C13 H13 119.5
C12 C13 C14 121.0(5)
C12 C13 H13 119.5
O18 C4 N3 124.0(5)
O18 C4 C5 127.4(5)
N3 C4 C5 108.6(4)
C14 C16 H16A 109.5
C14 C16 H16B 109.5
C14 C16 H16C 109.5
H16A C16 H16B 109.5
H16A C16 H16C 109.5
H16B C16 H16C 109.5
C14 C15 N3 124.1(4)
C10 C15 N3 113.0(4)
C10 C15 C14 122.8(5)
O17 C2 N3 124.7(5)
O17 C2 C1 127.3(5)
N3 C2 C1 107.8(4)
C12 C11 H11 120.2
C12 C11 C10 119.7(5)
C10 C11 H11 120.2
C13 C12 H12 119.7
C11 C12 C13 120.6(5)
C11 C12 H12 119.7
C1 C5 H5 115.8
C4 C5 C1 103.2(4)
C4 C5 H5 115.8
C4 C5 C7 113.4(5)
C7 C5 C1 89.6(4)
C7 C5 H5 115.8
C15 C10 O9 119.8(5)
C15 C10 C11 118.8(5)
C11 C10 O9 121.3(5)
O9 C8 H8A 108.3
O9 C8 H8B 108.3
O9 C8 C6 115.9(4)
H8A C8 H8B 107.4
C6 C8 H8A 108.3
C6 C8 H8B 108.3
C1 C6 H6 110.2
C8 C6 C1 119.5(4)
C8 C6 H6 110.2
C8 C6 C7 117.2(5)
C7 C6 C1 87.5(4)
C7 C6 H6 110.2
H20A C20 H20B 109.5
H20A C20 H20C 109.5
H20B C20 H20C 109.5
C7 C20 H20A 109.5
C7 C20 H20B 109.5
C7 C20 H20C 109.5
C1 C19 H19A 109.5
C1 C19 H19B 109.5
C1 C19 H19C 109.5
H19A C19 H19B 109.5
H19A C19 H19C 109.5
H19B C19 H19C 109.5
C5 C7 C6 89.0(4)
C5 C7 H7 107.0
C6 C7 H7 107.0
C20 C7 C5 123.5(5)
C20 C7 C6 121.4(5)
C20 C7 H7 107.0

loop_
_geom_bond_atom_site_label_1
_geom_bond_atom_site_label_2
_geom_bond_distance
O17 C2 1.211(6)
O18 C4 1.214(6)
O9 C10 1.390(6)
O9 C8 1.466(7)
N3 C4 1.415(6)
N3 C15 1.444(6)
N3 C2 1.399(6)
C14 C13 1.385(7)
C14 C16 1.502(7)
C14 C15 1.383(7)
C1 C2 1.501(7)
C1 C5 1.546(7)
C1 C6 1.586(7)
C1 C19 1.519(7)
C13 H13 0.9300
C13 C12 1.384(8)
C4 C5 1.526(7)
C16 H16A 0.9600
C16 H16B 0.9600
C16 H16C 0.9600
C15 C10 1.380(7)
C11 H11 0.9300
C11 C12 1.371(9)
C11 C10 1.386(8)
C12 H12 0.9300
C5 H5 0.9800
C5 C7 1.544(7)
C8 H8A 0.9700
C8 H8B 0.9700
C8 C6 1.533(9)
C6 H6 0.9800
C6 C7 1.562(8)
C20 H20A 0.9600
C20 H20B 0.9600
C20 H20C 0.9600
C20 C7 1.496(9)
C19 H19A 0.9600
C19 H19B 0.9600
C19 H19C 0.9600
C7 H7 0.9800

loop_
_geom_torsion_atom_site_label_1
_geom_torsion_atom_site_label_2
_geom_torsion_atom_site_label_3
_geom_torsion_atom_site_label_4
_geom_torsion
O18 C4 C5 C1 -170.4(5)
O18 C4 C5 C7 -75.1(6)
O9 C8 C6 C1 68.5(7)
O9 C8 C6 C7 -35.1(7)
N3 C4 C5 C1 8.7(5)
N3 C4 C5 C7 104.0(5)
N3 C15 C10 O9 -8.2(7)
N3 C15 C10 C11 176.6(5)
C14 C13 C12 C11 -0.7(9)
C14 C15 C10 O9 175.3(5)
C14 C15 C10 C11 0.1(8)
C1 C5 C7 C6 18.5(4)
C1 C5 C7 C20 146.3(6)
C1 C6 C7 C5 -18.0(4)
C1 C6 C7 C20 -147.5(6)
C13 C14 C15 N3 -176.7(4)
C13 C14 C15 C10 -0.6(7)
C4 N3 C15 C14 -121.9(5)
C4 N3 C15 C10 61.7(5)
C4 N3 C2 O17 177.8(5)
C4 N3 C2 C1 -6.4(6)
C4 C5 C7 C6 -85.7(5)
C4 C5 C7 C20 42.1(8)
C16 C14 C13 C12 -176.8(5)
C16 C14 C15 N3 0.9(7)
C16 C14 C15 C10 177.1(5)
C15 N3 C4 O18 36.3(7)
C15 N3 C4 C5 -142.8(4)
C15 N3 C2 O17 -39.7(7)
C15 N3 C2 C1 136.1(4)
C15 C14 C13 C12 0.9(7)
C2 N3 C4 O18 177.4(4)
C2 N3 C4 C5 -1.7(5)
C2 N3 C15 C14 98.3(5)
C2 N3 C15 C10 -78.1(5)
C2 C1 C5 C4 -12.2(5)
C2 C1 C5 C7 -126.1(5)
C2 C1 C6 C8 4.6(7)
C2 C1 C6 C7 124.7(4)
C12 C11 C10 O9 -175.0(5)
C12 C11 C10 C15 0.2(8)
C5 C1 C2 O17 -172.6(5)
C5 C1 C2 N3 11.8(6)
C5 C1 C6 C8 -102.1(5)
C5 C1 C6 C7 18.0(4)
C10 O9 C8 C6 -111.9(5)
C10 C11 C12 C13 0.2(9)
C8 O9 C10 C15 80.2(6)
C8 O9 C10 C11 -104.7(6)
C8 C6 C7 C5 104.2(5)
C8 C6 C7 C20 -25.3(7)
C6 C1 C2 O17 94.1(6)
C6 C1 C2 N3 -81.6(5)
C6 C1 C5 C4 95.8(4)
C6 C1 C5 C7 -18.2(4)
C19 C1 C2 O17 -36.2(8)
C19 C1 C2 N3 148.2(5)
C19 C1 C5 C4 -145.9(5)
C19 C1 C5 C7 100.1(5)
C19 C1 C6 C8 134.9(5)
C19 C1 C6 C7 -105.0(5)
